data_4122749
loop_
_publ_author_name
'Zheng, Dehua'
'Wang, Ning'
'Wang, Mei'
'Ding, Shengda'
'Ma, Chengbing'
'Darensbourg, Marcetta Y.'
'Hall, Michael B.'
'Sun, Licheng'

_publ_section_title
;
 Intramolecular Iron-Mediated C-H Bond Heterolysis with an Assist of
 Pendant Base in a [FeFe]-Hydrogenase Model.
;
_journal_name_full 'Journal of the American Chemical Society'
_journal_page_first 141007112505006
_journal_paper_doi 10.1021/ja5078014
_journal_year 2014
_chemical_formula_moiety 'C72 H55 B Cl2 F24 Fe2 N2 O4 P2 S2'
_chemical_formula_sum 'C72 H55 B Cl2 F24 Fe2 N2 O4 P2 S2'
_chemical_formula_weight 1787.65
_chemical_name_systematic
;
 ?
;
_space_group_crystal_system triclinic
_space_group_IT_number 1
_space_group_name_Hall 'P 1'
_space_group_name_H-M_alt 'P 1'
_symmetry_space_group_name_Hall 'P 1'
_symmetry_space_group_name_H-M 'P 1'
_atom_sites_solution_hydrogens geom
_audit_creation_method SHELXL-2014
_cell_angle_alpha 96.816(2)
_cell_angle_beta 106.050(2)
_cell_angle_gamma 117.220(2)
_cell_formula_units_Z 1
_cell_length_a 12.7976(13)
_cell_length_b 13.3807(13)
_cell_length_c 13.8252(14)
_cell_measurement_reflns_used 4309
_cell_measurement_temperature 296(2)
_cell_measurement_theta_max 23.58
_cell_measurement_theta_min 2.57
_cell_volume 1938.2(3)
_computing_cell_refinement 'APEXII (Bruker, 2012a)'
_computing_data_collection 'APEXII (Bruker, 2012a)'
_computing_data_reduction 'SAINT (Bruker, 2012b)'
_computing_molecular_graphics 'shelXLe (H\"ubschle 2011)'
_computing_publication_material 'Ciftab (Sheldrick, 2008)'
_computing_structure_refinement 'SHELXL-2014 (Sheldrick, 2014)'
_computing_structure_solution 'SHELXS (Sheldrick 2008)'
_diffrn_ambient_temperature 296(2)
_diffrn_measured_fraction_theta_full 0.966
_diffrn_measured_fraction_theta_max 0.994
_diffrn_measurement_device_type 'Bruker APEX2 area detector'
_diffrn_measurement_method 'phi and omega scans'
_diffrn_radiation_type MoK\a
_diffrn_radiation_wavelength 0.71073
_diffrn_reflns_av_R_equivalents 0.0183
_diffrn_reflns_av_unetI/netI 0.0514
_diffrn_reflns_Laue_measured_fraction_full 0.966
_diffrn_reflns_Laue_measured_fraction_max 0.994
_diffrn_reflns_limit_h_max 15
_diffrn_reflns_limit_h_min -15
_diffrn_reflns_limit_k_max 15
_diffrn_reflns_limit_k_min -15
_diffrn_reflns_limit_l_max 15
_diffrn_reflns_limit_l_min -16
_diffrn_reflns_number 12326
_diffrn_reflns_point_group_measured_fraction_full 0.708
_diffrn_reflns_point_group_measured_fraction_max 0.728
_diffrn_reflns_theta_full 25.242
_diffrn_reflns_theta_max 24.999
_diffrn_reflns_theta_min 1.837
_diffrn_source 'sealed X-ray tube'
_exptl_absorpt_coefficient_mu 0.645
_exptl_absorpt_correction_T_max 0.956
_exptl_absorpt_correction_T_min 0.926
_exptl_absorpt_correction_type multi-scan
_exptl_absorpt_process_details
;
SADABS-2009/1 (Bruker,2009) was employed for absorption correction.
wR2(int) was XXXXX before and  XXXXX after correction.
The ratio of minimum to maximum transmission factors was XXXXXX
Additional spherical absorption correction applied with mu*r =  XXXXXX
The \l/2 correction was not applied
;
_exptl_crystal_colour 'colorless '
_exptl_crystal_density_diffrn 1.532
_exptl_crystal_description 'plate     '
_exptl_crystal_F_000 902
_exptl_crystal_size_max 0.17
_exptl_crystal_size_mid 0.10
_exptl_crystal_size_min 0.07
_refine_diff_density_max 0.435
_refine_diff_density_min -0.359
_refine_diff_density_rms 0.053
_refine_ls_abs_structure_details
;
 Flack x determined using 2521 quotients [(I+)-(I-)]/[(I+)+(I-)]
 (Parsons, Flack and Wagner, Acta Cryst. B69 (2013) 249-259).
;
_refine_ls_abs_structure_Flack 0.034(10)
_refine_ls_extinction_method none
_refine_ls_goodness_of_fit_ref 1.073
_refine_ls_hydrogen_treatment constr
_refine_ls_matrix_type full
_refine_ls_number_parameters 1198
_refine_ls_number_reflns 9954
_refine_ls_number_restraints 993
_refine_ls_restrained_S_all 1.188
_refine_ls_R_factor_all 0.0508
_refine_ls_R_factor_gt 0.0434
_refine_ls_shift/su_max 0.037
_refine_ls_shift/su_mean 0.002
_refine_ls_structure_factor_coef Fsqd
_refine_ls_weighting_details 'w=1/[\s^2^(Fo^2^)+(0.0718P)^2^] where P=(Fo^2^+2Fc^2^)/3'
_refine_ls_weighting_scheme calc
_refine_ls_wR_factor_gt 0.1133
_refine_ls_wR_factor_ref 0.1203
_reflns_Friedel_coverage 0.465
_reflns_Friedel_fraction_full 0.449
_reflns_Friedel_fraction_max 0.462
_reflns_number_gt 8754
_reflns_number_total 9954
_reflns_threshold_expression 'I > 2\s(I)'
_cod_data_source_file ja5078014_si_005.cif
_cod_data_source_block ok
_cod_database_code 4122749
_shelx_space_group_comment
;
The symmetry employed for this shelxl refinement is uniquely defined
by the following loop, which should always be used as a source of
symmetry information in preference to the above space-group names.
They are only intended as comments.
;
_shelx_estimated_absorpt_t_min 0.938
_shelx_estimated_absorpt_t_max 0.938
_shelxl_version_number 2014-1

loop_
_space_group_symop_operation_xyz
'x, y, z'

loop_
_atom_site_label
_atom_site_type_symbol
_atom_site_fract_x
_atom_site_fract_y
_atom_site_fract_z
_atom_site_U_iso_or_equiv
_atom_site_adp_type
_atom_site_occupancy
_atom_site_site_symmetry_order
_atom_site_calc_flag
_atom_site_refinement_flags_posn
_atom_site_refinement_flags_adp
_atom_site_refinement_flags_occupancy
_atom_site_disorder_assembly
_atom_site_disorder_group
Fe1 Fe -0.53383(7) -0.11742(7) -0.02173(6) 0.03543(19) Uani 1 1 d . . . . .
Fe2 Fe -0.37777(9) 0.10437(8) 0.00131(7) 0.0508(2) Uani 1 1 d . . . . .
S1 S -0.58749(15) 0.00991(14) -0.06825(13) 0.0476(4) Uani 1 1 d . . . . .
S2 S -0.38130(14) -0.04962(14) -0.08784(12) 0.0443(3) Uani 1 1 d . . . . .
P1 P -0.67144(14) -0.16932(13) 0.05755(12) 0.0384(3) Uani 1 1 d . . . . .
P2 P -0.62629(13) -0.31132(13) -0.07816(11) 0.0375(3) Uani 1 1 d . . . . .
O1 O -0.3385(4) -0.0548(4) 0.1852(4) 0.0617(13) Uani 1 1 d . . . . .
O2 O -0.2934(6) 0.2542(5) -0.1321(5) 0.0832(17) Uani 1 1 d . . . . .
O3 O -0.3923(9) 0.2622(6) 0.1584(7) 0.127(3) Uani 1 1 d . . . . .
O4 O -0.1230(6) 0.1835(6) 0.1529(6) 0.106(2) Uani 1 1 d . . . . .
N1 N -0.8644(4) -0.3792(4) -0.0739(4) 0.0451(11) Uani 1 1 d . . . . .
N2 N -0.5761(5) -0.3084(4) 0.1327(4) 0.0428(11) Uani 1 1 d . . . . .
C1 C -0.4152(6) -0.0828(5) 0.1051(5) 0.0438(14) Uani 1 1 d . . . . .
C2 C -0.3252(7) 0.1991(6) -0.0779(6) 0.0626(18) Uani 1 1 d . . . . .
C3 C -0.3895(9) 0.1997(7) 0.0972(7) 0.078(2) Uani 1 1 d . . . . .
C4 C -0.2211(8) 0.1498(7) 0.0923(7) 0.074(2) Uani 1 1 d . . . . .
C5 C -0.6400(6) -0.1135(6) -0.1672(5) 0.0466(14) Uani 1 1 d . . . . .
H5 H -0.7310 -0.1689 -0.1887 0.056 Uiso 1 1 calc R U . . .
C6 C -0.5990(6) -0.1095(5) -0.2571(5) 0.0462(14) Uani 1 1 d . . . . .
C7 C -0.4619(7) -0.0830(7) -0.2274(5) 0.0605(18) Uani 1 1 d . . . . .
H7A H -0.4150 -0.0170 -0.2511 0.073 Uiso 1 1 calc R U . . .
H7B H -0.4629 -0.1504 -0.2635 0.073 Uiso 1 1 calc R U . . .
C8 C -0.6872(8) -0.2261(7) -0.3459(6) 0.069(2) Uani 1 1 d . . . . .
H8A H -0.7727 -0.2423 -0.3673 0.103 Uiso 1 1 calc R U . . .
H8B H -0.6828 -0.2886 -0.3209 0.103 Uiso 1 1 calc R U . . .
H8C H -0.6608 -0.2200 -0.4046 0.103 Uiso 1 1 calc R U . . .
C9 C -0.6093(8) -0.0131(6) -0.3068(6) 0.0648(19) Uani 1 1 d . . . . .
H9A H -0.5833 -0.0118 -0.3657 0.097 Uiso 1 1 calc R U . . .
H9B H -0.5554 0.0623 -0.2553 0.097 Uiso 1 1 calc R U . . .
H9C H -0.6954 -0.0308 -0.3299 0.097 Uiso 1 1 calc R U . . .
C10 C -0.8372(5) -0.2601(5) -0.0343(5) 0.0448(13) Uani 1 1 d . . . . .
H10A H -0.8932 -0.2616 0.0013 0.054 Uiso 1 1 calc R U . . .
H10B H -0.8511 -0.2274 -0.0922 0.054 Uiso 1 1 calc R U . . .
C11 C -0.8009(5) -0.3900(5) -0.1441(5) 0.0469(14) Uani 1 1 d . . . . .
H11A H -0.8226 -0.3594 -0.2018 0.056 Uiso 1 1 calc R U . . .
H11B H -0.8322 -0.4724 -0.1733 0.056 Uiso 1 1 calc R U . . .
C12 C -0.6614(6) -0.2656(5) 0.1416(5) 0.0437(13) Uani 1 1 d . . . . .
H12A H -0.6327 -0.2226 0.2142 0.052 Uiso 1 1 calc R U . . .
H12B H -0.7456 -0.3326 0.1231 0.052 Uiso 1 1 calc R U . . .
C13 C -0.6099(7) -0.3802(5) 0.0283(5) 0.0477(14) Uani 1 1 d . . . . .
H13A H -0.6895 -0.4527 0.0110 0.057 Uiso 1 1 calc R U . . .
H13B H -0.5457 -0.4005 0.0310 0.057 Uiso 1 1 calc R U . . .
C14 C -1.0026(6) -0.4628(6) -0.1257(6) 0.0574(16) Uani 1 1 d . . . . .
H14A H -1.0180 -0.5397 -0.1558 0.069 Uiso 1 1 calc R U . . .
H14B H -1.0380 -0.4374 -0.1823 0.069 Uiso 1 1 calc R U . . .
C15 C -1.0675(6) -0.4706(6) -0.0485(6) 0.0555(16) Uani 1 1 d . . . . .
C16 C -1.0369(8) -0.5077(8) 0.0385(7) 0.075(2) Uani 1 1 d . . . . .
H16 H -0.9733 -0.5259 0.0513 0.090 Uiso 1 1 calc R U . . .
C17 C -1.1013(10) -0.5183(8) 0.1083(8) 0.096(3) Uani 1 1 d . . . . .
H17 H -1.0819 -0.5439 0.1668 0.115 Uiso 1 1 calc R U . . .
C18 C -1.1968(11) -0.4883(9) 0.0858(10) 0.103(4) Uani 1 1 d . . . . .
H18 H -1.2417 -0.4947 0.1297 0.124 Uiso 1 1 calc R U . . .
C19 C -1.2226(9) -0.4501(8) 0.0002(9) 0.086(3) Uani 1 1 d . . . . .
H19 H -1.2846 -0.4299 -0.0136 0.103 Uiso 1 1 calc R U . . .
C20 C -1.1603(7) -0.4413(7) -0.0642(8) 0.070(2) Uani 1 1 d . . . . .
H20 H -1.1799 -0.4145 -0.1217 0.084 Uiso 1 1 calc R U . . .
C21 C -0.5712(6) -0.3758(6) 0.2089(5) 0.0506(15) Uani 1 1 d . . . . .
H21A H -0.6455 -0.4541 0.1783 0.061 Uiso 1 1 calc R U . . .
H21B H -0.5765 -0.3392 0.2708 0.061 Uiso 1 1 calc R U . . .
C22 C -0.4556(6) -0.3871(6) 0.2432(5) 0.0490(14) Uani 1 1 d . . . . .
C23 C -0.4674(9) -0.4907(8) 0.2570(9) 0.083(3) Uani 1 1 d . . . . .
H23 H -0.5476 -0.5572 0.2350 0.099 Uiso 1 1 calc R U . . .
C24 C -0.3595(11) -0.4974(9) 0.3040(9) 0.096(3) Uani 1 1 d . . . . .
H24 H -0.3683 -0.5678 0.3142 0.115 Uiso 1 1 calc R U . . .
C25 C -0.2429(10) -0.4015(10) 0.3345(8) 0.086(3) Uani 1 1 d . . . . .
H25 H -0.1714 -0.4049 0.3683 0.103 Uiso 1 1 calc R U . . .
C26 C -0.2305(8) -0.3004(8) 0.3157(7) 0.069(2) Uani 1 1 d . . . . .
H26 H -0.1503 -0.2357 0.3324 0.083 Uiso 1 1 calc R U . . .
C27 C -0.3348(7) -0.2932(7) 0.2727(7) 0.0645(19) Uani 1 1 d . . . . .
H27 H -0.3242 -0.2221 0.2627 0.077 Uiso 1 1 calc R U . . .
C28 C -0.6642(6) -0.0486(5) 0.1410(5) 0.0465(14) Uani 1 1 d . . . . .
C29 C -0.7405(7) -0.0038(7) 0.1022(7) 0.0629(18) Uani 1 1 d . . . . .
H29 H -0.8005 -0.0390 0.0340 0.076 Uiso 1 1 calc R U . . .
C30 C -0.7275(10) 0.0933(8) 0.1649(10) 0.087(3) Uani 1 1 d . . . . .
H30 H -0.7810 0.1213 0.1395 0.104 Uiso 1 1 calc R U . . .
C31 C -0.6360(11) 0.1482(8) 0.2643(9) 0.088(3) Uani 1 1 d . . . . .
H31 H -0.6261 0.2144 0.3056 0.106 Uiso 1 1 calc R U . . .
C32 C -0.5597(11) 0.1056(8) 0.3023(7) 0.085(3) Uani 1 1 d . . . . .
H32 H -0.4985 0.1420 0.3701 0.102 Uiso 1 1 calc R U . . .
C33 C -0.5728(8) 0.0093(7) 0.2413(6) 0.0650(19) Uani 1 1 d . . . . .
H33 H -0.5188 -0.0179 0.2678 0.078 Uiso 1 1 calc R U . . .
C34 C -0.5776(5) -0.3739(5) -0.1690(5) 0.0398(12) Uani 1 1 d . . . . .
C35 C -0.6610(6) -0.4594(6) -0.2630(5) 0.0533(16) Uani 1 1 d . . . . .
H35 H -0.7479 -0.4949 -0.2792 0.064 Uiso 1 1 calc R U . . .
C36 C -0.6159(8) -0.4928(7) -0.3339(6) 0.066(2) Uani 1 1 d . . . . .
H36 H -0.6727 -0.5500 -0.3975 0.080 Uiso 1 1 calc R U . . .
C37 C -0.4890(9) -0.4421(7) -0.3105(7) 0.069(2) Uani 1 1 d . . . . .
H37 H -0.4594 -0.4629 -0.3591 0.083 Uiso 1 1 calc R U . . .
C38 C -0.4052(8) -0.3611(7) -0.2161(7) 0.0651(19) Uani 1 1 d . . . . .
H38 H -0.3186 -0.3298 -0.1986 0.078 Uiso 1 1 calc R U . . .
C39 C -0.4496(6) -0.3252(6) -0.1458(6) 0.0520(15) Uani 1 1 d . . . . .
H39 H -0.3921 -0.2678 -0.0825 0.062 Uiso 1 1 calc R U . . .
C40 C -0.0274(5) 0.0097(5) 0.5359(5) 0.0415(13) Uani 1 1 d . . . . .
C41 C -0.0040(6) -0.0556(7) 0.6022(6) 0.0555(17) Uani 1 1 d . . . . .
H41 H 0.0773 -0.0436 0.6287 0.067 Uiso 1 1 calc R U . . .
C42 C -0.0961(7) -0.1362(7) 0.6292(7) 0.069(2) Uani 1 1 d . . . . .
C43 C -0.2170(7) -0.1554(7) 0.5944(6) 0.066(2) Uani 1 1 d . . . . .
H43 H -0.2784 -0.2081 0.6153 0.079 Uiso 1 1 calc R U . . .
C44 C -0.2449(6) -0.0955(6) 0.5283(5) 0.0537(16) Uani 1 1 d . . . . .
C45 C -0.1524(6) -0.0156(6) 0.4985(5) 0.0461(14) Uani 1 1 d . . . . .
H45 H -0.1747 0.0224 0.4518 0.055 Uiso 1 1 calc R U . . .
C46 C 0.0649(5) 0.2065(5) 0.4675(5) 0.0395(12) Uani 1 1 d . . . . .
C47 C 0.0035(6) 0.2528(5) 0.5096(5) 0.0470(14) Uani 1 1 d . . . . .
H47 H -0.0364 0.2170 0.5530 0.056 Uiso 1 1 calc R U . . .
C48 C 0.0002(7) 0.3498(6) 0.4888(6) 0.0552(16) Uani 1 1 d . . . . .
C49 C 0.0599(7) 0.4072(6) 0.4273(6) 0.0622(19) Uani 1 1 d . . . . .
H49 H 0.0568 0.4722 0.4129 0.075 Uiso 1 1 calc R U . . .
C50 C 0.1251(6) 0.3655(6) 0.3872(6) 0.0543(16) Uani 1 1 d . . . . .
C51 C 0.1257(5) 0.2660(5) 0.4062(5) 0.0445(13) Uani 1 1 d . . . . .
H51 H 0.1683 0.2387 0.3768 0.053 Uiso 1 1 calc R U . . .
C52 C 0.0727(5) 0.0129(5) 0.3964(4) 0.0362(12) Uani 1 1 d . . . . .
C53 C 0.0012(5) -0.0067(5) 0.2914(5) 0.0436(13) Uani 1 1 d . . . . .
H53 H -0.0384 0.0362 0.2768 0.052 Uiso 1 1 calc R U . . .
C54 C -0.0129(6) -0.0861(6) 0.2095(5) 0.0468(14) Uani 1 1 d . . . . .
C55 C 0.0422(6) -0.1546(6) 0.2254(5) 0.0493(14) Uani 1 1 d . . . . .
H55 H 0.0317 -0.2093 0.1697 0.059 Uiso 1 1 calc R U . . .
C56 C 0.1126(6) -0.1374(5) 0.3270(5) 0.0426(13) Uani 1 1 d . . . . .
C57 C 0.1281(5) -0.0571(5) 0.4107(5) 0.0388(12) Uani 1 1 d . . . . .
H57 H 0.1765 -0.0490 0.4784 0.047 Uiso 1 1 calc R U . . .
C58 C 0.2241(5) 0.1659(5) 0.5916(5) 0.0393(12) Uani 1 1 d . . . . .
C59 C 0.2420(6) 0.2020(5) 0.6955(5) 0.0416(13) Uani 1 1 d . . . . .
H59 H 0.1714 0.1819 0.7134 0.050 Uiso 1 1 calc R U . . .
C60 C 0.3624(6) 0.2678(6) 0.7747(5) 0.0479(14) Uani 1 1 d . . . . .
C61 C 0.4701(6) 0.3024(6) 0.7506(5) 0.0479(14) Uani 1 1 d . . . . .
H61 H 0.5508 0.3476 0.8027 0.057 Uiso 1 1 calc R U . . .
C62 C 0.4534(6) 0.2677(5) 0.6467(5) 0.0441(13) Uani 1 1 d . . . . .
C63 C 0.3343(5) 0.2002(5) 0.5694(5) 0.0422(13) Uani 1 1 d . . . . .
H63 H 0.3265 0.1766 0.5005 0.051 Uiso 1 1 calc R U . . .
B1 B 0.0826(6) 0.0984(6) 0.4971(5) 0.0375(13) Uani 1 1 d . . . . .
Cl1 Cl -0.9471(10) -0.7506(9) -0.0124(7) 0.278(4) Uani 1 1 d . . . . .
Cl2 Cl -1.0838(11) -0.8269(11) -0.2254(6) 0.317(5) Uani 1 1 d . . . . .
C64 C -1.032(3) -0.877(3) -0.122(2) 0.239(12) Uani 1 1 d . . . . .
H64A H -1.1027 -0.9399 -0.1121 0.287 Uiso 1 1 calc R U . . .
H64B H -0.9771 -0.9050 -0.1335 0.287 Uiso 1 1 calc R U . . .
C1_1a C -0.0618(7) -0.2025(8) 0.6990(7) 0.130(3) Uani 0.501(15) 1 d D U P A 1
F1_1a F 0.0330(15) -0.1263(11) 0.7910(10) 0.162(5) Uani 0.501(15) 1 d D U P A 1
F2_1a F -0.1472(13) -0.2766(15) 0.7298(15) 0.151(5) Uani 0.501(15) 1 d D U P A 1
F3_1a F -0.0121(17) -0.2551(15) 0.6586(13) 0.144(4) Uani 0.501(15) 1 d D U P A 1
C1_2b C -0.0618(7) -0.2025(8) 0.6990(7) 0.130(3) Uani 0.499(15) 1 d D U P A 2
F1_2b F -0.060(2) -0.1657(15) 0.7948(9) 0.161(5) Uani 0.499(15) 1 d D U P A 2
F2_2b F -0.1561(11) -0.3128(9) 0.6668(13) 0.151(5) Uani 0.499(15) 1 d D U P A 2
F3_2b F 0.0443(11) -0.2011(17) 0.7148(15) 0.152(5) Uani 0.499(15) 1 d D U P A 2
C1_3a C -0.3741(5) -0.1101(6) 0.4919(4) 0.0743(17) Uani 0.38(4) 1 d D U P B 1
F1_3a F -0.4620(15) -0.2252(8) 0.467(2) 0.091(4) Uani 0.38(4) 1 d D U P B 1
F2_3a F -0.403(2) -0.061(3) 0.5607(14) 0.102(5) Uani 0.38(4) 1 d D U P B 1
F3_3a F -0.400(2) -0.080(2) 0.4057(13) 0.092(5) Uani 0.38(4) 1 d D U P B 1
C1_4b C -0.3741(5) -0.1101(6) 0.4919(4) 0.0743(17) Uani 0.62(4) 1 d D U P B 2
F1_4b F -0.4615(10) -0.2015(16) 0.5112(18) 0.103(4) Uani 0.62(4) 1 d D U P B 2
F2_4b F -0.3701(15) -0.0182(14) 0.5445(13) 0.106(4) Uani 0.62(4) 1 d D U P B 2
F3_4b F -0.4222(15) -0.1223(17) 0.3913(5) 0.083(3) Uani 0.62(4) 1 d D U P B 2
C1_5a C -0.0699(6) 0.3943(6) 0.5329(6) 0.093(2) Uani 0.454(11) 1 d D U P C 1
F1_5a F -0.1890(8) 0.3062(9) 0.5098(13) 0.103(4) Uani 0.454(11) 1 d D U P C 1
F2_5a F -0.0236(13) 0.4287(16) 0.6363(7) 0.116(4) Uani 0.454(11) 1 d D U P C 1
F3_5a F -0.0823(16) 0.4755(12) 0.4964(14) 0.125(4) Uani 0.454(11) 1 d D U P C 1
C1_6b C -0.0699(6) 0.3943(6) 0.5329(6) 0.093(2) Uani 0.546(11) 1 d D U P C 2
F1_6b F -0.0995(15) 0.3530(12) 0.6119(10) 0.121(3) Uani 0.546(11) 1 d D U P C 2
F2_6b F -0.0025(10) 0.5089(6) 0.5779(11) 0.115(4) Uani 0.546(11) 1 d D U P C 2
F3_6b F -0.1773(10) 0.3681(14) 0.4623(9) 0.128(4) Uani 0.546(11) 1 d D U P C 2
C1_7a C 0.1971(6) 0.4280(6) 0.3241(5) 0.0851(19) Uani 0.486(13) 1 d D U P D 1
F1_7a F 0.2968(13) 0.5348(10) 0.3820(9) 0.135(6) Uani 0.486(13) 1 d D U P D 1
F2_7a F 0.1284(11) 0.4529(14) 0.2514(10) 0.102(4) Uani 0.486(13) 1 d D U P D 1
F3_7a F 0.2416(17) 0.3751(13) 0.2772(13) 0.109(4) Uani 0.486(13) 1 d D U P D 1
C1_8b C 0.1971(6) 0.4280(6) 0.3241(5) 0.0851(19) Uani 0.514(13) 1 d D U P D 2
F1_8b F 0.3223(7) 0.4707(14) 0.3745(10) 0.104(4) Uani 0.514(13) 1 d D U P D 2
F2_8b F 0.1943(15) 0.5226(10) 0.3107(14) 0.119(4) Uani 0.514(13) 1 d D U P D 2
F3_8b F 0.1684(14) 0.3599(10) 0.2333(8) 0.123(5) Uani 0.514(13) 1 d D U P D 2
C1_9a C -0.0926(6) -0.1043(5) 0.1003(4) 0.0745(17) Uani 0.54(3) 1 d D U P E 1
F1_9a F -0.104(2) -0.0121(12) 0.0825(10) 0.104(4) Uani 0.54(3) 1 d D U P E 1
F2_9a F -0.2123(7) -0.1861(16) 0.0774(11) 0.098(4) Uani 0.54(3) 1 d D U P E 1
F3_9a F -0.0562(17) -0.135(2) 0.0281(10) 0.095(4) Uani 0.54(3) 1 d D U P E 1
C1_10b C -0.0926(6) -0.1043(5) 0.1003(4) 0.0745(17) Uani 0.46(3) 1 d D U P E 2
F1_10b F -0.043(2) 0.0015(8) 0.0813(13) 0.099(5) Uani 0.46(3) 1 d D U P E 2
F2_10b F -0.2097(10) -0.132(3) 0.0857(12) 0.102(4) Uani 0.46(3) 1 d D U P E 2
F3_10b F -0.094(2) -0.1746(16) 0.0248(10) 0.078(4) Uani 0.46(3) 1 d D U P E 2
C1_11 C 0.1685(5) -0.2139(5) 0.3493(4) 0.0620(15) Uani 1 1 d D U . . .
F1_11 F 0.2913(4) -0.1512(4) 0.4123(4) 0.0912(15) Uani 1 1 d D U . . .
F2_11 F 0.1665(5) -0.2732(4) 0.2653(3) 0.0846(13) Uani 1 1 d D U . . .
F3_11 F 0.1143(5) -0.2886(4) 0.3980(4) 0.0944(15) Uani 1 1 d D U . . .
C1_12a C 0.3735(6) 0.2989(5) 0.8858(4) 0.0732(16) Uani 0.680(10) 1 d D U P F 1
F1_12a F 0.3163(9) 0.3608(7) 0.8976(6) 0.097(3) Uani 0.680(10) 1 d D U P F 1
F2_12a F 0.4888(6) 0.3655(11) 0.9550(6) 0.148(5) Uani 0.680(10) 1 d D U P F 1
F3_12a F 0.3104(8) 0.2083(5) 0.9168(6) 0.083(2) Uani 0.680(10) 1 d D U P F 1
C1_13b C 0.3735(6) 0.2989(5) 0.8858(4) 0.0732(16) Uani 0.320(10) 1 d D U P F 2
F1_13b F 0.4359(16) 0.4165(6) 0.9258(10) 0.086(4) Uani 0.320(10) 1 d D U P F 2
F2_13b F 0.4540(14) 0.2759(14) 0.9479(10) 0.086(4) Uani 0.320(10) 1 d D U P F 2
F3_13b F 0.2708(10) 0.2573(18) 0.9063(14) 0.134(6) Uani 0.320(10) 1 d D U P F 2
C1_14a C 0.5680(5) 0.3030(5) 0.6182(4) 0.0599(14) Uani 0.61(4) 1 d D U P G 1
F1_14a F 0.5696(19) 0.2063(8) 0.5800(18) 0.081(3) Uani 0.61(4) 1 d D U P G 1
F2_14a F 0.5633(17) 0.3499(17) 0.5394(11) 0.077(3) Uani 0.61(4) 1 d D U P G 1
F3_14a F 0.6775(9) 0.3731(18) 0.6952(9) 0.086(4) Uani 0.61(4) 1 d D U P G 1
C1_15b C 0.5680(5) 0.3030(5) 0.6182(4) 0.0599(14) Uani 0.39(4) 1 d D U P G 2
F1_15b F 0.608(2) 0.2255(17) 0.621(3) 0.081(4) Uani 0.39(4) 1 d D U P G 2
F2_15b F 0.545(2) 0.309(3) 0.5207(9) 0.078(5) Uani 0.39(4) 1 d D U P G 2
F3_15b F 0.6662(15) 0.4037(14) 0.6808(17) 0.070(4) Uani 0.39(4) 1 d D U P G 2

loop_
_atom_site_aniso_label
_atom_site_aniso_U_11
_atom_site_aniso_U_22
_atom_site_aniso_U_33
_atom_site_aniso_U_23
_atom_site_aniso_U_13
_atom_site_aniso_U_12
Fe1 0.0365(4) 0.0346(4) 0.0323(4) 0.0082(3) 0.0111(3) 0.0174(3)
Fe2 0.0532(5) 0.0391(5) 0.0480(5) 0.0107(4) 0.0148(4) 0.0172(4)
S1 0.0549(9) 0.0466(8) 0.0513(9) 0.0178(7) 0.0210(7) 0.0321(8)
S2 0.0441(8) 0.0506(9) 0.0412(8) 0.0160(7) 0.0180(7) 0.0248(7)
P1 0.0387(7) 0.0380(7) 0.0354(8) 0.0052(6) 0.0137(6) 0.0185(6)
P2 0.0398(7) 0.0359(7) 0.0330(7) 0.0062(6) 0.0130(6) 0.0177(6)
O1 0.053(3) 0.063(3) 0.042(3) 0.017(2) 0.000(2) 0.019(2)
O2 0.089(4) 0.065(3) 0.079(4) 0.036(3) 0.032(3) 0.024(3)
O3 0.188(9) 0.081(5) 0.112(6) 0.003(4) 0.089(6) 0.056(5)
O4 0.065(4) 0.092(5) 0.097(5) 0.011(4) -0.015(4) 0.019(4)
N1 0.035(2) 0.044(3) 0.042(3) 0.003(2) 0.011(2) 0.013(2)
N2 0.051(3) 0.042(3) 0.038(3) 0.011(2) 0.017(2) 0.024(2)
C1 0.044(3) 0.038(3) 0.046(4) 0.013(3) 0.019(3) 0.017(3)
C2 0.061(4) 0.048(4) 0.056(4) 0.013(4) 0.008(4) 0.019(3)
C3 0.091(6) 0.049(4) 0.070(5) 0.005(4) 0.027(5) 0.021(4)
C4 0.075(6) 0.049(4) 0.068(5) 0.016(4) 0.017(5) 0.015(4)
C5 0.045(3) 0.048(3) 0.042(3) 0.014(3) 0.008(3) 0.024(3)
C6 0.047(3) 0.036(3) 0.043(3) 0.008(3) 0.006(3) 0.019(3)
C7 0.072(4) 0.080(5) 0.040(4) 0.021(4) 0.025(3) 0.044(4)
C8 0.088(5) 0.056(4) 0.041(4) 0.011(3) 0.015(4) 0.026(4)
C9 0.085(5) 0.060(4) 0.054(4) 0.031(4) 0.024(4) 0.040(4)
C10 0.038(3) 0.046(3) 0.044(3) 0.009(3) 0.012(3) 0.020(3)
C11 0.041(3) 0.040(3) 0.043(3) -0.001(3) 0.012(3) 0.013(3)
C12 0.051(3) 0.042(3) 0.036(3) 0.007(3) 0.017(3) 0.022(3)
C13 0.065(4) 0.040(3) 0.038(3) 0.012(3) 0.019(3) 0.027(3)
C14 0.037(3) 0.056(4) 0.056(4) 0.006(3) 0.013(3) 0.011(3)
C15 0.039(3) 0.044(3) 0.058(4) 0.003(3) 0.013(3) 0.006(3)
C16 0.059(4) 0.072(5) 0.070(5) 0.017(4) 0.018(4) 0.020(4)
C17 0.093(7) 0.069(6) 0.072(6) 0.013(5) 0.024(5) 0.006(5)
C18 0.097(7) 0.077(6) 0.109(9) 0.002(6) 0.070(7) 0.013(6)
C19 0.074(5) 0.078(6) 0.106(8) 0.015(6) 0.052(6) 0.031(5)
C20 0.051(4) 0.058(4) 0.087(6) 0.014(4) 0.028(4) 0.018(4)
C21 0.057(4) 0.051(4) 0.045(4) 0.021(3) 0.021(3) 0.026(3)
C22 0.065(4) 0.047(3) 0.043(3) 0.019(3) 0.027(3) 0.030(3)
C23 0.079(5) 0.059(5) 0.123(8) 0.040(5) 0.048(5) 0.036(5)
C24 0.115(8) 0.082(6) 0.134(9) 0.056(6) 0.056(7) 0.072(7)
C25 0.085(6) 0.117(8) 0.093(7) 0.046(6) 0.044(5) 0.071(6)
C26 0.060(4) 0.076(5) 0.072(5) 0.026(4) 0.022(4) 0.036(4)
C27 0.066(5) 0.057(4) 0.079(5) 0.029(4) 0.033(4) 0.033(4)
C28 0.051(3) 0.043(3) 0.049(4) 0.008(3) 0.025(3) 0.025(3)
C29 0.063(4) 0.067(5) 0.066(5) 0.015(4) 0.024(4) 0.041(4)
C30 0.093(6) 0.065(5) 0.125(9) 0.023(6) 0.055(6) 0.052(5)
C31 0.113(7) 0.059(5) 0.093(7) 0.002(5) 0.057(6) 0.038(5)
C32 0.124(7) 0.071(5) 0.060(5) 0.006(4) 0.035(5) 0.053(6)
C33 0.088(5) 0.060(4) 0.047(4) 0.004(3) 0.021(4) 0.043(4)
C34 0.045(3) 0.037(3) 0.036(3) 0.010(3) 0.014(3) 0.020(3)
C35 0.054(4) 0.049(4) 0.044(4) -0.002(3) 0.009(3) 0.026(3)
C36 0.092(6) 0.069(5) 0.038(4) 0.003(3) 0.016(4) 0.049(5)
C37 0.099(6) 0.067(5) 0.067(5) 0.020(4) 0.049(5) 0.053(5)
C38 0.070(5) 0.069(5) 0.081(6) 0.024(4) 0.042(4) 0.046(4)
C39 0.050(3) 0.044(3) 0.058(4) 0.003(3) 0.017(3) 0.025(3)
C40 0.042(3) 0.047(3) 0.037(3) 0.015(3) 0.015(3) 0.023(3)
C41 0.048(3) 0.076(5) 0.058(4) 0.034(4) 0.024(3) 0.038(4)
C42 0.062(4) 0.082(5) 0.081(5) 0.055(5) 0.037(4) 0.038(4)
C43 0.054(4) 0.084(5) 0.067(5) 0.041(4) 0.032(4) 0.031(4)
C44 0.042(3) 0.066(4) 0.047(4) 0.016(3) 0.015(3) 0.024(3)
C45 0.048(3) 0.050(3) 0.039(3) 0.011(3) 0.014(3) 0.027(3)
C46 0.040(3) 0.040(3) 0.035(3) 0.011(2) 0.013(2) 0.018(3)
C47 0.054(3) 0.046(3) 0.047(4) 0.013(3) 0.023(3) 0.027(3)
C48 0.060(4) 0.050(4) 0.058(4) 0.013(3) 0.017(3) 0.033(3)
C49 0.072(5) 0.046(4) 0.072(5) 0.022(4) 0.022(4) 0.034(4)
C50 0.054(4) 0.052(4) 0.051(4) 0.025(3) 0.015(3) 0.023(3)
C51 0.043(3) 0.045(3) 0.042(3) 0.013(3) 0.014(3) 0.021(3)
C52 0.036(3) 0.035(3) 0.033(3) 0.006(2) 0.012(2) 0.016(2)
C53 0.042(3) 0.048(3) 0.041(3) 0.012(3) 0.008(3) 0.026(3)
C54 0.048(3) 0.052(4) 0.035(3) 0.009(3) 0.010(3) 0.025(3)
C55 0.051(3) 0.050(4) 0.038(3) 0.006(3) 0.011(3) 0.024(3)
C56 0.047(3) 0.043(3) 0.041(3) 0.008(3) 0.019(3) 0.026(3)
C57 0.039(3) 0.039(3) 0.034(3) 0.011(2) 0.010(2) 0.020(3)
C58 0.044(3) 0.042(3) 0.036(3) 0.010(3) 0.015(3) 0.026(3)
C59 0.043(3) 0.045(3) 0.036(3) 0.012(3) 0.018(3) 0.021(3)
C60 0.059(4) 0.051(3) 0.035(3) 0.011(3) 0.017(3) 0.029(3)
C61 0.040(3) 0.048(4) 0.041(4) 0.004(3) 0.003(3) 0.019(3)
C62 0.043(3) 0.041(3) 0.048(4) 0.012(3) 0.018(3) 0.021(3)
C63 0.045(3) 0.042(3) 0.034(3) 0.008(3) 0.010(3) 0.021(3)
B1 0.038(3) 0.039(3) 0.034(3) 0.008(3) 0.013(3) 0.020(3)
Cl1 0.333(11) 0.295(9) 0.197(7) 0.022(7) 0.119(7) 0.155(9)
Cl2 0.367(12) 0.426(15) 0.162(6) 0.022(8) 0.069(7) 0.239(12)
C64 0.36(4) 0.29(3) 0.17(2) 0.11(2) 0.12(2) 0.22(3)
C1_1a 0.097(5) 0.197(8) 0.179(7) 0.159(7) 0.087(5) 0.094(5)
F1_1a 0.137(9) 0.210(11) 0.176(9) 0.150(8) 0.054(7) 0.098(8)
F2_1a 0.115(7) 0.216(11) 0.196(11) 0.185(10) 0.096(7) 0.090(7)
F3_1a 0.125(9) 0.186(10) 0.217(11) 0.159(8) 0.090(8) 0.116(8)
C1_2b 0.097(5) 0.197(8) 0.179(7) 0.159(7) 0.087(5) 0.094(5)
F1_2b 0.149(10) 0.218(11) 0.151(8) 0.154(8) 0.075(7) 0.087(9)
F2_2b 0.130(7) 0.175(9) 0.191(11) 0.159(8) 0.078(8) 0.076(7)
F3_2b 0.095(6) 0.231(12) 0.201(12) 0.176(10) 0.061(7) 0.107(7)
C1_3a 0.049(3) 0.112(4) 0.071(4) 0.038(4) 0.030(3) 0.042(3)
F1_3a 0.055(6) 0.119(6) 0.076(9) 0.034(6) 0.033(7) 0.022(6)
F2_3a 0.057(8) 0.155(10) 0.090(7) 0.020(8) 0.040(6) 0.048(8)
F3_3a 0.052(7) 0.135(10) 0.081(6) 0.056(7) 0.020(6) 0.040(8)
C1_4b 0.049(3) 0.112(4) 0.071(4) 0.038(4) 0.030(3) 0.042(3)
F1_4b 0.050(4) 0.150(7) 0.109(8) 0.068(6) 0.040(5) 0.037(5)
F2_4b 0.059(6) 0.136(6) 0.120(7) 0.001(6) 0.032(5) 0.056(6)
F3_4b 0.059(6) 0.115(7) 0.068(4) 0.031(4) 0.012(4) 0.045(6)
C1_5a 0.111(5) 0.095(5) 0.122(5) 0.036(4) 0.060(4) 0.079(4)
F1_5a 0.089(6) 0.111(7) 0.136(9) 0.015(7) 0.062(6) 0.065(5)
F2_5a 0.112(8) 0.134(10) 0.110(6) 0.005(6) 0.057(6) 0.068(7)
F3_5a 0.149(9) 0.115(7) 0.179(10) 0.058(7) 0.074(8) 0.109(7)
C1_6b 0.111(5) 0.095(5) 0.122(5) 0.036(4) 0.060(4) 0.079(4)
F1_6b 0.157(9) 0.122(8) 0.146(7) 0.042(7) 0.103(7) 0.093(7)
F2_6b 0.124(7) 0.088(5) 0.146(9) 0.000(5) 0.066(6) 0.065(5)
F3_6b 0.094(6) 0.147(9) 0.153(8) 0.010(7) 0.035(6) 0.084(6)
C1_7a 0.097(4) 0.087(4) 0.093(4) 0.058(4) 0.053(4) 0.046(4)
F1_7a 0.124(8) 0.103(7) 0.095(7) 0.039(6) 0.041(6) -0.007(7)
F2_7a 0.113(7) 0.113(8) 0.084(7) 0.075(6) 0.039(5) 0.048(6)
F3_7a 0.129(9) 0.116(8) 0.126(9) 0.078(6) 0.085(7) 0.067(7)
C1_8b 0.097(4) 0.087(4) 0.093(4) 0.058(4) 0.053(4) 0.046(4)
F1_8b 0.077(5) 0.117(8) 0.108(7) 0.064(6) 0.046(5) 0.028(5)
F2_8b 0.130(8) 0.095(6) 0.156(10) 0.083(6) 0.073(7) 0.054(6)
F3_8b 0.117(8) 0.123(7) 0.085(6) 0.031(6) 0.063(6) 0.013(7)
C1_9a 0.091(4) 0.093(4) 0.042(3) 0.007(3) 0.001(3) 0.066(4)
F1_9a 0.137(9) 0.106(6) 0.055(5) 0.003(5) -0.023(7) 0.089(6)
F2_9a 0.074(4) 0.116(7) 0.068(6) -0.004(6) -0.018(4) 0.054(5)
F3_9a 0.107(7) 0.123(9) 0.043(5) 0.000(6) 0.011(5) 0.064(7)
C1_10b 0.091(4) 0.093(4) 0.042(3) 0.007(3) 0.001(3) 0.066(4)
F1_10b 0.118(9) 0.093(5) 0.066(7) 0.023(5) -0.013(7) 0.066(6)
F2_10b 0.088(5) 0.143(10) 0.060(7) 0.001(8) -0.007(5) 0.074(6)
F3_10b 0.114(9) 0.084(7) 0.030(5) 0.005(5) 0.005(5) 0.061(6)
C1_11 0.078(3) 0.072(4) 0.064(4) 0.023(3) 0.033(3) 0.055(3)
F1_11 0.071(3) 0.094(3) 0.099(3) 0.011(3) 0.001(2) 0.057(3)
F2_11 0.113(3) 0.100(3) 0.070(3) 0.012(2) 0.032(2) 0.082(3)
F3_11 0.125(4) 0.097(3) 0.123(4) 0.070(3) 0.072(3) 0.081(3)
C1_12a 0.093(4) 0.093(4) 0.040(3) 0.017(3) 0.024(3) 0.054(3)
F1_12a 0.170(7) 0.087(5) 0.069(4) 0.019(4) 0.065(5) 0.084(5)
F2_12a 0.078(4) 0.211(10) 0.039(4) -0.024(6) 0.003(3) 0.009(5)
F3_12a 0.136(6) 0.089(4) 0.052(4) 0.036(3) 0.053(4) 0.066(4)
C1_13b 0.093(4) 0.093(4) 0.040(3) 0.017(3) 0.024(3) 0.054(3)
F1_13b 0.135(9) 0.079(6) 0.042(7) 0.010(6) 0.020(7) 0.064(6)
F2_13b 0.136(9) 0.090(8) 0.030(6) 0.015(6) 0.005(6) 0.070(7)
F3_13b 0.090(7) 0.170(12) 0.073(9) -0.017(10) 0.034(7) 0.026(8)
C1_14a 0.043(3) 0.067(3) 0.059(3) 0.012(3) 0.018(2) 0.022(3)
F1_14a 0.057(6) 0.085(5) 0.099(8) 0.005(4) 0.034(6) 0.038(4)
F2_14a 0.066(6) 0.081(7) 0.063(4) 0.026(5) 0.033(4) 0.016(6)
F3_14a 0.045(4) 0.107(6) 0.070(5) 0.007(5) 0.007(3) 0.022(5)
C1_15b 0.043(3) 0.067(3) 0.059(3) 0.012(3) 0.018(2) 0.022(3)
F1_15b 0.051(8) 0.087(7) 0.096(10) 0.001(7) 0.017(7) 0.040(6)
F2_15b 0.051(7) 0.086(9) 0.058(5) 0.007(6) 0.019(5) 0.008(7)
F3_15b 0.039(6) 0.073(6) 0.070(7) 0.001(6) 0.018(5) 0.014(5)

loop_
_atom_type_symbol
_atom_type_description
_atom_type_scat_dispersion_real
_atom_type_scat_dispersion_imag
_atom_type_scat_source
C C 0.0033 0.0016 'International Tables Vol C Tables 4.2.6.8 and 6.1.1.4'
H H 0.0000 0.0000 'International Tables Vol C Tables 4.2.6.8 and 6.1.1.4'
B B 0.0013 0.0007 'International Tables Vol C Tables 4.2.6.8 and 6.1.1.4'
N N 0.0061 0.0033 'International Tables Vol C Tables 4.2.6.8 and 6.1.1.4'
O O 0.0106 0.0060 'International Tables Vol C Tables 4.2.6.8 and 6.1.1.4'
F F 0.0171 0.0103 'International Tables Vol C Tables 4.2.6.8 and 6.1.1.4'
P P 0.1023 0.0942 'International Tables Vol C Tables 4.2.6.8 and 6.1.1.4'
S S 0.1246 0.1234 'International Tables Vol C Tables 4.2.6.8 and 6.1.1.4'
Fe Fe 0.3463 0.8444 'International Tables Vol C Tables 4.2.6.8 and 6.1.1.4'
Cl Cl 0.1484 0.1585 'International Tables Vol C Tables 4.2.6.8 and 6.1.1.4'

loop_
_geom_angle_atom_site_label_1
_geom_angle_atom_site_label_2
_geom_angle_atom_site_label_3
_geom_angle
C1 Fe1 C5 165.5(3)
C1 Fe1 S1 122.3(2)
C5 Fe1 S1 47.09(18)
C1 Fe1 P1 86.29(19)
C5 Fe1 P1 102.03(18)
S1 Fe1 P1 88.88(6)
C1 Fe1 P2 101.86(19)
C5 Fe1 P2 91.33(18)
S1 Fe1 P2 133.82(6)
P1 Fe1 P2 80.46(6)
C1 Fe1 S2 89.49(19)
C5 Fe1 S2 81.34(18)
S1 Fe1 S2 90.18(6)
P1 Fe1 S2 174.33(7)
P2 Fe1 S2 104.14(6)
C1 Fe1 Fe2 81.02(18)
C5 Fe1 Fe2 84.48(17)
S1 Fe1 Fe2 53.70(5)
P1 Fe1 Fe2 121.17(5)
P2 Fe1 Fe2 158.37(5)
S2 Fe1 Fe2 54.26(5)
C2 Fe2 C3 100.0(4)
C2 Fe2 C4 96.1(3)
C3 Fe2 C4 89.2(4)
C2 Fe2 S1 105.5(2)
C3 Fe2 S1 86.0(3)
C4 Fe2 S1 158.4(3)
C2 Fe2 S2 97.1(3)
C3 Fe2 S2 162.8(3)
C4 Fe2 S2 88.6(3)
S1 Fe2 S2 89.90(6)
C2 Fe2 Fe1 139.3(2)
C3 Fe2 Fe1 111.1(3)
C4 Fe2 Fe1 109.6(2)
S1 Fe2 Fe1 53.44(4)
S2 Fe2 Fe1 54.14(4)
C5 S1 Fe1 63.62(19)
C5 S1 Fe2 108.3(2)
Fe1 S1 Fe2 72.86(5)
C7 S2 Fe1 105.9(2)
C7 S2 Fe2 111.0(3)
Fe1 S2 Fe2 71.61(5)
C28 P1 C10 105.4(3)
C28 P1 C12 105.2(3)
C10 P1 C12 101.2(3)
C28 P1 Fe1 115.4(2)
C10 P1 Fe1 113.3(2)
C12 P1 Fe1 114.91(19)
C34 P2 C13 103.4(3)
C34 P2 C11 103.5(3)
C13 P2 C11 100.7(3)
C34 P2 Fe1 118.91(19)
C13 P2 Fe1 113.6(2)
C11 P2 Fe1 114.5(2)
C11 N1 C10 114.4(5)
C11 N1 C14 110.0(5)
C10 N1 C14 111.0(5)
C13 N2 C21 109.4(5)
C13 N2 C12 115.6(5)
C21 N2 C12 107.9(5)
O1 C1 Fe1 176.2(5)
O2 C2 Fe2 176.4(7)
O3 C3 Fe2 177.6(9)
O4 C4 Fe2 176.0(9)
C6 C5 S1 123.4(5)
C6 C5 Fe1 122.0(4)
S1 C5 Fe1 69.3(2)
C6 C5 H5 111.9
S1 C5 H5 111.9
Fe1 C5 H5 111.9
C5 C6 C7 113.2(5)
C5 C6 C8 111.1(6)
C7 C6 C8 108.4(6)
C5 C6 C9 110.1(5)
C7 C6 C9 108.2(6)
C8 C6 C9 105.5(5)
C6 C7 S2 112.8(5)
C6 C7 H7A 109.0
S2 C7 H7A 109.0
C6 C7 H7B 109.0
S2 C7 H7B 109.0
H7A C7 H7B 107.8
C6 C8 H8A 109.5
C6 C8 H8B 109.5
H8A C8 H8B 109.5
C6 C8 H8C 109.5
H8A C8 H8C 109.5
H8B C8 H8C 109.5
C6 C9 H9A 109.5
C6 C9 H9B 109.5
H9A C9 H9B 109.5
C6 C9 H9C 109.5
H9A C9 H9C 109.5
H9B C9 H9C 109.5
N1 C10 P1 108.8(4)
N1 C10 H10A 109.9
P1 C10 H10A 109.9
N1 C10 H10B 109.9
P1 C10 H10B 109.9
H10A C10 H10B 108.3
N1 C11 P2 113.3(4)
N1 C11 H11A 108.9
P2 C11 H11A 108.9
N1 C11 H11B 108.9
P2 C11 H11B 108.9
H11A C11 H11B 107.7
N2 C12 P1 114.4(4)
N2 C12 H12A 108.7
P1 C12 H12A 108.7
N2 C12 H12B 108.7
P1 C12 H12B 108.7
H12A C12 H12B 107.6
N2 C13 P2 115.3(4)
N2 C13 H13A 108.5
P2 C13 H13A 108.5
N2 C13 H13B 108.5
P2 C13 H13B 108.5
H13A C13 H13B 107.5
N1 C14 C15 111.1(6)
N1 C14 H14A 109.4
C15 C14 H14A 109.4
N1 C14 H14B 109.4
C15 C14 H14B 109.4
H14A C14 H14B 108.0
C20 C15 C16 118.4(8)
C20 C15 C14 120.3(7)
C16 C15 C14 121.2(7)
C15 C16 C17 120.6(9)
C15 C16 H16 119.7
C17 C16 H16 119.7
C16 C17 C18 117.5(9)
C16 C17 H17 121.3
C18 C17 H17 121.3
C19 C18 C17 120.1(9)
C19 C18 H18 120.0
C17 C18 H18 120.0
C20 C19 C18 121.0(9)
C20 C19 H19 119.5
C18 C19 H19 119.5
C19 C20 C15 122.4(9)
C19 C20 H20 118.8
C15 C20 H20 118.8
N2 C21 C22 116.0(5)
N2 C21 H21A 108.3
C22 C21 H21A 108.3
N2 C21 H21B 108.3
C22 C21 H21B 108.3
H21A C21 H21B 107.4
C23 C22 C27 117.1(7)
C23 C22 C21 119.9(7)
C27 C22 C21 122.6(6)
C22 C23 C24 120.4(8)
C22 C23 H23 119.8
C24 C23 H23 119.8
C25 C24 C23 120.0(8)
C25 C24 H24 120.0
C23 C24 H24 120.0
C24 C25 C26 119.7(8)
C24 C25 H25 120.1
C26 C25 H25 120.1
C25 C26 C27 120.1(8)
C25 C26 H26 119.9
C27 C26 H26 119.9
C26 C27 C22 122.4(7)
C26 C27 H27 118.8
C22 C27 H27 118.8
C33 C28 C29 117.9(6)
C33 C28 P1 120.7(5)
C29 C28 P1 121.0(5)
C30 C29 C28 120.2(8)
C30 C29 H29 119.9
C28 C29 H29 119.9
C31 C30 C29 120.2(8)
C31 C30 H30 119.9
C29 C30 H30 119.9
C32 C31 C30 119.9(8)
C32 C31 H31 120.0
C30 C31 H31 120.0
C31 C32 C33 120.1(9)
C31 C32 H32 119.9
C33 C32 H32 119.9
C32 C33 C28 121.6(7)
C32 C33 H33 119.2
C28 C33 H33 119.2
C39 C34 C35 118.6(6)
C39 C34 P2 117.5(5)
C35 C34 P2 123.7(5)
C34 C35 C36 120.3(6)
C34 C35 H35 119.8
C36 C35 H35 119.8
C37 C36 C35 120.3(7)
C37 C36 H36 119.9
C35 C36 H36 119.9
C36 C37 C38 120.2(7)
C36 C37 H37 119.9
C38 C37 H37 119.9
C37 C38 C39 119.8(7)
C37 C38 H38 120.1
C39 C38 H38 120.1
C34 C39 C38 120.8(7)
C34 C39 H39 119.6
C38 C39 H39 119.6
C45 C40 C41 114.7(5)
C45 C40 B1 123.6(5)
C41 C40 B1 121.4(5)
C42 C41 C40 122.5(6)
C42 C41 H41 118.7
C40 C41 H41 118.7
C41 C42 C43 121.2(6)
C41 C42 C1_1a 118.3(6)
C43 C42 C1_1a 120.5(6)
C44 C43 C42 118.4(7)
C44 C43 H43 120.8
C42 C43 H43 120.8
C43 C44 C45 120.6(6)
C43 C44 C1_3a 120.2(6)
C45 C44 C1_3a 119.1(5)
C44 C45 C40 122.5(5)
C44 C45 H45 118.8
C40 C45 H45 118.8
C51 C46 C47 116.0(5)
C51 C46 B1 119.2(5)
C47 C46 B1 124.4(5)
C48 C47 C46 122.1(6)
C48 C47 H47 119.0
C46 C47 H47 119.0
C49 C48 C47 121.2(6)
C49 C48 C1_5a 118.4(6)
C47 C48 C1_5a 120.3(6)
C48 C49 C50 117.9(6)
C48 C49 H49 121.0
C50 C49 H49 121.0
C49 C50 C51 120.7(6)
C49 C50 C1_7a 120.2(6)
C51 C50 C1_7a 119.0(6)
C46 C51 C50 121.9(6)
C46 C51 H51 119.0
C50 C51 H51 119.0
C53 C52 C57 114.4(5)
C53 C52 B1 124.6(5)
C57 C52 B1 120.7(5)
C54 C53 C52 123.0(5)
C54 C53 H53 118.5
C52 C53 H53 118.5
C53 C54 C55 121.7(5)
C53 C54 C1_9a 120.0(5)
C55 C54 C1_9a 118.2(6)
C56 C55 C54 116.7(6)
C56 C55 H55 121.7
C54 C55 H55 121.7
C55 C56 C57 122.3(5)
C55 C56 C1_11 118.9(5)
C57 C56 C1_11 118.7(5)
C56 C57 C52 121.9(5)
C56 C57 H57 119.0
C52 C57 H57 119.0
C59 C58 C63 116.3(5)
C59 C58 B1 121.9(5)
C63 C58 B1 121.5(5)
C58 C59 C60 122.1(5)
C58 C59 H59 118.9
C60 C59 H59 118.9
C61 C60 C59 120.5(6)
C61 C60 C1_12a 120.6(6)
C59 C60 C1_12a 118.9(5)
C62 C61 C60 117.8(5)
C62 C61 H61 121.1
C60 C61 H61 121.1
C61 C62 C63 121.3(6)
C61 C62 C1_14a 119.1(5)
C63 C62 C1_14a 119.5(5)
C62 C63 C58 121.8(6)
C62 C63 H63 119.1
C58 C63 H63 119.1
C52 B1 C40 104.3(5)
C52 B1 C46 112.2(5)
C40 B1 C46 113.6(4)
C52 B1 C58 112.1(4)
C40 B1 C58 111.3(5)
C46 B1 C58 103.6(4)
Cl1 C64 Cl2 102.9(14)
Cl1 C64 H64A 111.2
Cl2 C64 H64A 111.2
Cl1 C64 H64B 111.2
Cl2 C64 H64B 111.2
H64A C64 H64B 109.1
F3_1a C1_1a F2_1a 109.4(8)
F3_1a C1_1a F1_1a 103.9(7)
F2_1a C1_1a F1_1a 102.8(7)
F3_1a C1_1a C42 110.4(8)
F2_1a C1_1a C42 119.4(8)
F1_1a C1_1a C42 109.6(8)
F3_3a C1_3a F2_3a 108.8(8)
F3_3a C1_3a F1_3a 105.2(7)
F2_3a C1_3a F1_3a 102.7(7)
F3_3a C1_3a C44 112.8(12)
F2_3a C1_3a C44 117.4(10)
F1_3a C1_3a C44 108.9(10)
F3_5a C1_5a F2_5a 110.0(7)
F3_5a C1_5a F1_5a 105.2(7)
F2_5a C1_5a F1_5a 102.7(7)
F3_5a C1_5a C48 115.1(8)
F2_5a C1_5a C48 112.8(8)
F1_5a C1_5a C48 110.0(7)
F3_7a C1_7a F2_7a 107.3(7)
F3_7a C1_7a F1_7a 105.9(7)
F2_7a C1_7a F1_7a 102.5(7)
F3_7a C1_7a C50 116.6(7)
F2_7a C1_7a C50 111.4(7)
F1_7a C1_7a C50 112.1(8)
F3_9a C1_9a F2_9a 107.8(7)
F3_9a C1_9a F1_9a 106.0(7)
F2_9a C1_9a F1_9a 101.7(6)
F3_9a C1_9a C54 114.4(9)
F2_9a C1_9a C54 110.5(7)
F1_9a C1_9a C54 115.5(7)
F3_11 C1_11 F2_11 107.8(5)
F3_11 C1_11 F1_11 104.7(5)
F2_11 C1_11 F1_11 104.1(4)
F3_11 C1_11 C56 113.3(5)
F2_11 C1_11 C56 113.9(5)
F1_11 C1_11 C56 112.2(5)
F2_12a C1_12a F3_12a 109.9(6)
F2_12a C1_12a F1_12a 104.2(6)
F3_12a C1_12a F1_12a 101.0(5)
F2_12a C1_12a C60 115.5(6)
F3_12a C1_12a C60 114.0(6)
F1_12a C1_12a C60 110.9(5)
F3_14a C1_14a F2_14a 108.5(7)
F3_14a C1_14a F1_14a 106.6(6)
F2_14a C1_14a F1_14a 103.3(6)
F3_14a C1_14a C62 115.7(8)
F2_14a C1_14a C62 112.3(8)
F1_14a C1_14a C62 109.5(7)

loop_
_geom_bond_atom_site_label_1
_geom_bond_atom_site_label_2
_geom_bond_distance
Fe1 C1 1.813(6)
Fe1 C5 2.115(6)
Fe1 S1 2.2077(15)
Fe1 P1 2.2169(16)
Fe1 P2 2.2229(16)
Fe1 S2 2.2432(16)
Fe1 Fe2 2.6266(11)
Fe2 C2 1.793(8)
Fe2 C3 1.814(9)
Fe2 C4 1.811(9)
Fe2 S1 2.2152(18)
Fe2 S2 2.2467(18)
S1 C5 1.729(7)
S2 C7 1.805(7)
P1 C28 1.819(6)
P1 C10 1.837(6)
P1 C12 1.857(6)
P2 C34 1.823(6)
P2 C13 1.840(6)
P2 C11 1.851(6)
O1 C1 1.137(7)
O2 C2 1.138(9)
O3 C3 1.137(11)
O4 C4 1.137(10)
N1 C11 1.459(8)
N1 C10 1.463(8)
N1 C14 1.481(8)
N2 C13 1.463(8)
N2 C21 1.473(7)
N2 C12 1.471(7)
C5 C6 1.474(9)
C5 H5 0.9800
C6 C7 1.540(9)
C6 C8 1.544(9)
C6 C9 1.572(8)
C7 H7A 0.9700
C7 H7B 0.9700
C8 H8A 0.9600
C8 H8B 0.9600
C8 H8C 0.9600
C9 H9A 0.9600
C9 H9B 0.9600
C9 H9C 0.9600
C10 H10A 0.9700
C10 H10B 0.9700
C11 H11A 0.9700
C11 H11B 0.9700
C12 H12A 0.9700
C12 H12B 0.9700
C13 H13A 0.9700
C13 H13B 0.9700
C14 C15 1.508(10)
C14 H14A 0.9700
C14 H14B 0.9700
C15 C20 1.384(10)
C15 C16 1.381(11)
C16 C17 1.412(14)
C16 H16 0.9300
C17 C18 1.422(16)
C17 H17 0.9300
C18 C19 1.361(16)
C18 H18 0.9300
C19 C20 1.331(13)
C19 H19 0.9300
C20 H20 0.9300
C21 C22 1.507(9)
C21 H21A 0.9700
C21 H21B 0.9700
C22 C23 1.366(10)
C22 C27 1.374(10)
C23 C24 1.403(13)
C23 H23 0.9300
C24 C25 1.350(14)
C24 H24 0.9300
C25 C26 1.355(12)
C25 H25 0.9300
C26 C27 1.354(10)
C26 H26 0.9300
C27 H27 0.9300
C28 C33 1.382(10)
C28 C29 1.387(9)
C29 C30 1.387(12)
C29 H29 0.9300
C30 C31 1.372(15)
C30 H30 0.9300
C31 C32 1.362(14)
C31 H31 0.9300
C32 C33 1.366(11)
C32 H32 0.9300
C33 H33 0.9300
C34 C39 1.377(9)
C34 C35 1.379(9)
C35 C36 1.393(10)
C35 H35 0.9300
C36 C37 1.361(12)
C36 H36 0.9300
C37 C38 1.362(12)
C37 H37 0.9300
C38 C39 1.393(10)
C38 H38 0.9300
C39 H39 0.9300
C40 C45 1.396(8)
C40 C41 1.403(8)
C40 B1 1.649(9)
C41 C42 1.367(10)
C41 H41 0.9300
C42 C43 1.373(10)
C42 C1_1a 1.496(9)
C43 C44 1.364(10)
C43 H43 0.9300
C44 C45 1.389(9)
C44 C1_3a 1.499(8)
C45 H45 0.9300
C46 C51 1.384(8)
C46 C47 1.397(8)
C46 B1 1.643(8)
C47 C48 1.379(9)
C47 H47 0.9300
C48 C49 1.369(11)
C48 C1_5a 1.495(9)
C49 C50 1.387(10)
C49 H49 0.9300
C50 C51 1.390(9)
C50 C1_7a 1.491(9)
C51 H51 0.9300
C52 C53 1.403(8)
C52 C57 1.412(8)
C52 B1 1.629(8)
C53 C54 1.368(9)
C53 H53 0.9300
C54 C55 1.391(9)
C54 C1_9a 1.487(8)
C55 C56 1.368(9)
C55 H55 0.9300
C56 C57 1.384(8)
C56 C1_11 1.509(8)
C57 H57 0.9300
C58 C59 1.379(8)
C58 C63 1.405(8)
C58 B1 1.649(8)
C59 C60 1.395(9)
C59 H59 0.9300
C60 C61 1.390(9)
C60 C1_12a 1.492(8)
C61 C62 1.380(9)
C61 H61 0.9300
C62 C63 1.376(8)
C62 C1_14a 1.503(8)
C63 H63 0.9300
Cl1 C64 1.77(3)
Cl2 C64 1.75(2)
C64 H64A 0.9700
C64 H64B 0.9700
C1_1a F3_1a 1.312(6)
C1_1a F2_1a 1.314(6)
C1_1a F1_1a 1.356(6)
C1_3a F3_3a 1.310(6)
C1_3a F2_3a 1.319(6)
C1_3a F1_3a 1.352(6)
C1_5a F3_5a 1.305(6)
C1_5a F2_5a 1.316(6)
C1_5a F1_5a 1.347(6)
C1_7a F3_7a 1.308(6)
C1_7a F2_7a 1.323(6)
C1_7a F1_7a 1.344(6)
C1_9a F3_9a 1.309(6)
C1_9a F2_9a 1.327(6)
C1_9a F1_9a 1.348(6)
C1_11 F3_11 1.311(5)
C1_11 F2_11 1.314(5)
C1_11 F1_11 1.340(5)
C1_12a F2_12a 1.304(5)
C1_12a F3_12a 1.313(5)
C1_12a F1_12a 1.355(5)
C1_14a F3_14a 1.308(6)
C1_14a F2_14a 1.322(6)
C1_14a F1_14a 1.350(6)
